data_4068052
loop_
_publ_author_name
'Sen, Sakya S.'
'Hey, Jakob'
'Kratzert, Daniel'
'Roesky, Herbert W.'
'Stalke, Dietmar'

_publ_section_title
;
 A Remarkable End-On Activation of Diazoalkane and Cleavage of Both C--Cl
 Bonds of Dichloromethane with a Silylene to a Single Product with
 Five-Coordinate Silicon Atoms
;
_journal_issue 1
_journal_name_full Organometallics
_journal_page_first 435
_journal_paper_doi 10.1021/om201031n
_journal_volume 31
_journal_year 2012
_chemical_formula_moiety 'C38 H66 Cl2 N8 Si4, 2(C7 H8)'
_chemical_formula_sum 'C52 H82 Cl2 N8 Si4'
_chemical_formula_weight 1002.52
_chemical_name_systematic
; 
 ? 
;
_space_group_IT_number 14
_symmetry_cell_setting monoclinic
_symmetry_space_group_name_Hall '-P 2yn'
_symmetry_space_group_name_H-M 'P 1 21/n 1'
_atom_sites_solution_hydrogens geom
_atom_sites_solution_primary direct
_atom_sites_solution_secondary difmap
_audit_creation_method SHELXL-97
_cell_angle_alpha 90.00
_cell_angle_beta 104.57(2)
_cell_angle_gamma 90.00
_cell_formula_units_Z 2
_cell_length_a 12.613(2)
_cell_length_b 11.307(2)
_cell_length_c 21.148(2)
_cell_measurement_reflns_used 9903
_cell_measurement_temperature 200(2)
_cell_measurement_theta_max 27.105
_cell_measurement_theta_min 4.451
_cell_volume 2919.0(8)
_computing_cell_refinement 'SAINT V7.68A'
_computing_data_collection 'APEX2 v2008.11'
_computing_data_reduction 'SAINT V7.46A'
_computing_molecular_graphics 'XSHELL in SHELXTL-97'
_computing_publication_material 'XSHELL in SHELXTL-97'
_computing_structure_refinement 'SHELXL in SHELXTL Version 2008/3'
_computing_structure_solution 'SHELXS in SHELXTL Version 2008/3'
_diffrn_ambient_temperature 200(2)
_diffrn_measured_fraction_theta_full 0.990
_diffrn_measured_fraction_theta_max 0.990
_diffrn_measurement_device_type 'Bruker SMART APEX II'
_diffrn_measurement_method 'omega scans'
_diffrn_radiation_monochromator mirror
_diffrn_radiation_source 'INCOATEC microfocus source'
_diffrn_radiation_type MoK\a
_diffrn_radiation_wavelength 0.71073
_diffrn_reflns_av_R_equivalents 0.0321
_diffrn_reflns_av_sigmaI/netI 0.0204
_diffrn_reflns_limit_h_max 15
_diffrn_reflns_limit_h_min -15
_diffrn_reflns_limit_k_max 13
_diffrn_reflns_limit_k_min -13
_diffrn_reflns_limit_l_max 25
_diffrn_reflns_limit_l_min -25
_diffrn_reflns_number 38753
_diffrn_reflns_theta_full 25.70
_diffrn_reflns_theta_max 25.70
_diffrn_reflns_theta_min 1.71
_exptl_absorpt_coefficient_mu 0.233
_exptl_absorpt_correction_T_max 1.000
_exptl_absorpt_correction_T_min 0.810
_exptl_absorpt_correction_type multi-scan
_exptl_absorpt_process_details 'SADABS 2008/2'
_exptl_crystal_colour colourless
_exptl_crystal_density_diffrn 1.141
_exptl_crystal_density_method 'not measured'
_exptl_crystal_description plate
_exptl_crystal_F_000 1080
_exptl_crystal_size_max 0.30
_exptl_crystal_size_mid 0.20
_exptl_crystal_size_min 0.04
_refine_diff_density_max 0.348
_refine_diff_density_min -0.280
_refine_diff_density_rms 0.048
_refine_ls_extinction_method none
_refine_ls_goodness_of_fit_ref 1.059
_refine_ls_hydrogen_treatment constr
_refine_ls_matrix_type full
_refine_ls_number_parameters 308
_refine_ls_number_reflns 5502
_refine_ls_number_restraints 0
_refine_ls_restrained_S_all 1.059
_refine_ls_R_factor_all 0.0526
_refine_ls_R_factor_gt 0.0404
_refine_ls_shift/su_max 0.001
_refine_ls_shift/su_mean 0.000
_refine_ls_structure_factor_coef Fsqd
_refine_ls_weighting_details 'calc w=1/[\s^2^(Fo^2^)+(0.0430P)^2^+2.5457P] where P=(Fo^2^+2Fc^2^)/3'
_refine_ls_weighting_scheme calc
_refine_ls_wR_factor_gt 0.0993
_refine_ls_wR_factor_ref 0.1101
_reflns_number_gt 4570
_reflns_number_total 5502
_reflns_threshold_expression >2sigma(I)
_cod_data_source_file om201031n_si_001.cif
_cod_data_source_block p21n
_cod_depositor_comments
;
The following automatic conversions were performed:

'_symmetry_cell_setting' value 'Monoclinic' changed to 'monoclinic'
according to /home/saulius/struct/CIF-dictionaries/cif_core.dic
dictionary named 'cif_core.dic' version 2.4.1 from 2010-06-29.

Automatic conversion script
Id: cif_fix_values 1715 2011-07-08 13:25:40Z adriana 
;
_cod_original_cell_volume 2919.0(7)
_cod_original_sg_symbol_H-M P21/n
_cod_database_code 4068052

loop_
_symmetry_equiv_pos_as_xyz
'x, y, z'
'-x+1/2, y+1/2, -z+1/2'
'-x, -y, -z'
'x-1/2, -y-1/2, z-1/2'

loop_
_atom_site_label
_atom_site_type_symbol
_atom_site_fract_x
_atom_site_fract_y
_atom_site_fract_z
_atom_site_U_iso_or_equiv
_atom_site_adp_type
_atom_site_occupancy
_atom_site_symmetry_multiplicity
_atom_site_calc_flag
_atom_site_refinement_flags
Si1 Si 0.04933(4) 0.90725(4) 0.03624(2) 0.02241(13) Uani 1 1 d .
Cl1 Cl 0.01162(4) 0.74100(4) -0.01291(2) 0.03297(14) Uani 1 1 d .
Si2 Si -0.23259(5) 1.16150(6) 0.14997(3) 0.03919(17) Uani 1 1 d .
N3 N -0.05069(12) 1.01198(14) 0.03740(7) 0.0228(3) Uani 1 1 d .
N4 N -0.09364(13) 1.03603(15) 0.09015(8) 0.0271(4) Uani 1 1 d .
N2 N 0.05660(13) 0.82662(14) 0.11848(8) 0.0263(4) Uani 1 1 d .
N1 N 0.18789(12) 0.91363(14) 0.08903(8) 0.0250(3) Uani 1 1 d .
C1 C 0.16200(15) 0.84556(17) 0.13623(9) 0.0253(4) Uani 1 1 d .
C19 C -0.16761(16) 1.11730(19) 0.08351(10) 0.0301(4) Uani 1 1 d .
H19 H -0.1901 1.1566 0.0426 0.036 Uiso 1 1 calc R
C8 C 0.29274(15) 0.98018(18) 0.09426(10) 0.0278(4) Uani 1 1 d .
C3 C 0.30242(17) 0.69578(19) 0.18400(10) 0.0333(5) Uani 1 1 d .
H3 H 0.2901 0.6614 0.1418 0.040 Uiso 1 1 calc R
C2 C 0.24341(15) 0.79481(18) 0.19380(9) 0.0272(4) Uani 1 1 d .
C7 C 0.26244(17) 0.8451(2) 0.25555(10) 0.0344(5) Uani 1 1 d .
H7 H 0.2219 0.9125 0.2626 0.041 Uiso 1 1 calc R
C5 C 0.39866(19) 0.6976(2) 0.29735(12) 0.0464(6) Uani 1 1 d .
H5 H 0.4517 0.6640 0.3329 0.056 Uiso 1 1 calc R
C4 C 0.37960(18) 0.6472(2) 0.23625(12) 0.0424(5) Uani 1 1 d .
H4 H 0.4194 0.5788 0.2298 0.051 Uiso 1 1 calc R
C12 C -0.01052(17) 0.74423(19) 0.14820(10) 0.0342(5) Uani 1 1 d .
C10 C 0.33757(19) 1.0340(2) 0.16222(11) 0.0420(5) Uani 1 1 d .
H10A H 0.2782 1.0739 0.1761 0.063 Uiso 1 1 calc R
H10B H 0.3951 1.0915 0.1607 0.063 Uiso 1 1 calc R
H10C H 0.3682 0.9712 0.1934 0.063 Uiso 1 1 calc R
C11 C 0.27060(18) 1.0823(2) 0.04561(12) 0.0404(5) Uani 1 1 d .
H11A H 0.2464 1.0509 0.0011 0.061 Uiso 1 1 calc R
H11B H 0.3379 1.1283 0.0498 0.061 Uiso 1 1 calc R
H11C H 0.2133 1.1333 0.0546 0.061 Uiso 1 1 calc R
C9 C 0.37880(18) 0.8992(2) 0.07838(13) 0.0429(6) Uani 1 1 d .
H9A H 0.3944 0.8342 0.1100 0.064 Uiso 1 1 calc R
H9B H 0.4460 0.9442 0.0807 0.064 Uiso 1 1 calc R
H9C H 0.3514 0.8670 0.0343 0.064 Uiso 1 1 calc R
C6 C 0.34125(19) 0.7962(2) 0.30709(11) 0.0434(6) Uani 1 1 d .
H6 H 0.3554 0.8313 0.3492 0.052 Uiso 1 1 calc R
C15 C -0.0057(2) 0.7836(3) 0.21796(11) 0.0509(7) Uani 1 1 d .
H15A H 0.0677 0.7685 0.2459 0.076 Uiso 1 1 calc R
H15B H -0.0599 0.7392 0.2345 0.076 Uiso 1 1 calc R
H15C H -0.0219 0.8683 0.2183 0.076 Uiso 1 1 calc R
C13 C -0.12913(17) 0.7533(2) 0.10775(12) 0.0402(5) Uani 1 1 d .
H13A H -0.1546 0.8351 0.1084 0.060 Uiso 1 1 calc R
H13B H -0.1754 0.7010 0.1263 0.060 Uiso 1 1 calc R
H13C H -0.1334 0.7296 0.0626 0.060 Uiso 1 1 calc R
C14 C 0.0285(2) 0.6161(2) 0.14684(15) 0.0523(7) Uani 1 1 d .
H14A H 0.0305 0.5951 0.1022 0.079 Uiso 1 1 calc R
H14B H -0.0220 0.5632 0.1615 0.079 Uiso 1 1 calc R
H14C H 0.1021 0.6081 0.1759 0.079 Uiso 1 1 calc R
C17 C -0.1960(3) 1.3183(3) 0.17299(17) 0.0734(9) Uani 1 1 d .
H17A H -0.2308 1.3427 0.2074 0.110 Uiso 1 1 calc R
H17B H -0.2216 1.3691 0.1347 0.110 Uiso 1 1 calc R
H17C H -0.1163 1.3254 0.1890 0.110 Uiso 1 1 calc R
C18 C -0.3837(2) 1.1526(3) 0.11707(15) 0.0647(8) Uani 1 1 d .
H18A H -0.4042 1.0716 0.1024 0.097 Uiso 1 1 calc R
H18B H -0.4066 1.2071 0.0801 0.097 Uiso 1 1 calc R
H18C H -0.4199 1.1743 0.1514 0.097 Uiso 1 1 calc R
C16 C -0.1906(3) 1.0645(3) 0.22224(14) 0.0736(10) Uani 1 1 d .
H16A H -0.2057 0.9819 0.2089 0.110 Uiso 1 1 calc R
H16B H -0.2318 1.0857 0.2542 0.110 Uiso 1 1 calc R
H16C H -0.1121 1.0744 0.2420 0.110 Uiso 1 1 calc R
C6T C 0.4595(2) 0.4670(2) 0.10642(13) 0.0547(7) Uani 1 1 d .
H6T H 0.5250 0.4447 0.1374 0.066 Uiso 1 1 calc R
C3T C 0.2690(2) 0.5284(3) 0.01736(13) 0.0548(7) Uani 1 1 d .
H3T H 0.2031 0.5500 -0.0135 0.066 Uiso 1 1 calc R
C1T C 0.4593(2) 0.5662(2) 0.06789(13) 0.0494(6) Uani 1 1 d .
C2T C 0.3626(2) 0.5951(2) 0.02331(13) 0.0508(6) Uani 1 1 d .
H2T H 0.3605 0.6623 -0.0039 0.061 Uiso 1 1 calc R
C5T C 0.3666(3) 0.4005(2) 0.10049(14) 0.0598(7) Uani 1 1 d .
H5T H 0.3683 0.3328 0.1274 0.072 Uiso 1 1 calc R
C4T C 0.2716(2) 0.4309(3) 0.05613(13) 0.0567(7) Uani 1 1 d .
H4T H 0.2075 0.3845 0.0522 0.068 Uiso 1 1 calc R
C7T C 0.5609(3) 0.6404(3) 0.07471(19) 0.0795(11) Uani 1 1 d .
H7T1 H 0.5611 0.6751 0.0323 0.119 Uiso 1 1 calc R
H7T2 H 0.6259 0.5906 0.0898 0.119 Uiso 1 1 calc R
H7T3 H 0.5616 0.7036 0.1065 0.119 Uiso 1 1 calc R

loop_
_atom_site_aniso_label
_atom_site_aniso_U_11
_atom_site_aniso_U_22
_atom_site_aniso_U_33
_atom_site_aniso_U_23
_atom_site_aniso_U_13
_atom_site_aniso_U_12
Si1 0.0215(3) 0.0246(3) 0.0189(3) 0.0016(2) 0.0011(2) -0.0013(2)
Cl1 0.0370(3) 0.0279(3) 0.0318(3) -0.0029(2) 0.0047(2) -0.0048(2)
Si2 0.0365(3) 0.0490(4) 0.0359(3) -0.0043(3) 0.0163(3) 0.0008(3)
N3 0.0221(8) 0.0270(8) 0.0182(8) 0.0021(6) 0.0031(6) -0.0010(6)
N4 0.0256(8) 0.0319(9) 0.0238(8) -0.0014(7) 0.0062(7) -0.0045(7)
N2 0.0255(8) 0.0281(9) 0.0235(8) 0.0050(7) 0.0025(7) -0.0019(7)
N1 0.0226(8) 0.0266(8) 0.0233(8) 0.0015(6) 0.0012(6) -0.0019(6)
C1 0.0276(10) 0.0242(9) 0.0215(9) -0.0015(7) 0.0014(8) 0.0008(8)
C19 0.0283(10) 0.0350(11) 0.0267(10) -0.0022(8) 0.0061(8) -0.0023(8)
C8 0.0230(9) 0.0295(10) 0.0288(10) -0.0015(8) 0.0026(8) -0.0041(8)
C3 0.0336(11) 0.0316(11) 0.0330(11) 0.0001(9) 0.0054(9) 0.0019(9)
C2 0.0262(10) 0.0297(10) 0.0224(10) 0.0034(8) 0.0001(8) 0.0012(8)
C7 0.0351(11) 0.0395(12) 0.0265(11) 0.0001(9) 0.0039(9) 0.0015(9)
C5 0.0314(11) 0.0595(16) 0.0413(14) 0.0199(12) -0.0035(10) 0.0055(11)
C4 0.0327(11) 0.0392(13) 0.0528(15) 0.0121(11) 0.0061(10) 0.0081(10)
C12 0.0311(11) 0.0379(12) 0.0321(11) 0.0117(9) 0.0052(9) -0.0053(9)
C10 0.0384(12) 0.0486(14) 0.0360(12) -0.0087(10) 0.0036(10) -0.0135(10)
C11 0.0342(11) 0.0380(12) 0.0439(13) 0.0061(10) 0.0001(10) -0.0105(9)
C9 0.0308(11) 0.0416(13) 0.0577(15) -0.0052(11) 0.0139(11) -0.0027(10)
C6 0.0406(13) 0.0616(16) 0.0230(11) 0.0038(10) -0.0016(9) -0.0043(11)
C15 0.0449(14) 0.0761(18) 0.0327(13) 0.0124(12) 0.0119(11) -0.0104(13)
C13 0.0311(11) 0.0462(13) 0.0407(13) 0.0113(10) 0.0045(10) -0.0091(10)
C14 0.0466(14) 0.0362(13) 0.0723(18) 0.0200(12) 0.0114(13) -0.0047(11)
C17 0.080(2) 0.065(2) 0.081(2) -0.0311(17) 0.0294(18) -0.0027(17)
C18 0.0391(14) 0.094(2) 0.0661(19) -0.0007(17) 0.0237(13) -0.0006(14)
C16 0.076(2) 0.104(3) 0.0494(17) 0.0240(17) 0.0318(16) 0.0168(19)
C6T 0.0601(17) 0.0540(16) 0.0466(15) -0.0101(12) 0.0071(13) 0.0114(13)
C3T 0.0533(16) 0.0616(17) 0.0481(15) -0.0128(13) 0.0100(12) 0.0070(13)
C1T 0.0514(15) 0.0460(14) 0.0568(16) -0.0204(12) 0.0250(13) -0.0057(12)
C2T 0.0727(18) 0.0360(13) 0.0479(15) -0.0038(11) 0.0232(13) 0.0022(12)
C5T 0.090(2) 0.0457(15) 0.0459(16) -0.0016(12) 0.0217(15) -0.0085(15)
C4T 0.0648(18) 0.0619(18) 0.0477(16) -0.0158(13) 0.0225(14) -0.0201(14)
C7T 0.0643(19) 0.077(2) 0.109(3) -0.041(2) 0.0436(19) -0.0225(17)

loop_
_atom_type_symbol
_atom_type_description
_atom_type_scat_dispersion_real
_atom_type_scat_dispersion_imag
_atom_type_scat_source
C C 0.0033 0.0016 'International Tables Vol C Tables 4.2.6.8 and 6.1.1.4'
H H 0.0000 0.0000 'International Tables Vol C Tables 4.2.6.8 and 6.1.1.4'
N N 0.0061 0.0033 'International Tables Vol C Tables 4.2.6.8 and 6.1.1.4'
Si Si 0.0817 0.0704 'International Tables Vol C Tables 4.2.6.8 and 6.1.1.4'
Cl Cl 0.1484 0.1585 'International Tables Vol C Tables 4.2.6.8 and 6.1.1.4'

loop_
_geom_angle_atom_site_label_1
_geom_angle_atom_site_label_2
_geom_angle_atom_site_label_3
_geom_angle
_geom_angle_site_symmetry_1
_geom_angle_site_symmetry_3
N3 Si1 N3 80.33(8) . 3_575
N3 Si1 N1 123.55(8) . .
N3 Si1 N1 106.97(7) 3_575 .
N3 Si1 N2 100.26(7) . .
N3 Si1 N2 176.08(7) 3_575 .
N1 Si1 N2 69.44(7) . .
N3 Si1 Cl1 122.15(6) . .
N3 Si1 Cl1 94.27(6) 3_575 .
N1 Si1 Cl1 113.16(6) . .
N2 Si1 Cl1 88.70(5) . .
N3 Si1 C1 118.00(7) . .
N3 Si1 C1 142.56(7) 3_575 .
N1 Si1 C1 35.61(7) . .
N2 Si1 C1 33.93(7) . .
Cl1 Si1 C1 100.79(5) . .
N3 Si1 Si1 41.18(5) . 3_575
N3 Si1 Si1 39.15(5) 3_575 3_575
N1 Si1 Si1 123.30(6) . 3_575
N2 Si1 Si1 141.30(6) . 3_575
Cl1 Si1 Si1 112.99(3) . 3_575
C1 Si1 Si1 146.20(6) . 3_575
C16 Si2 C18 109.31(15) . .
C16 Si2 C19 112.07(12) . .
C18 Si2 C19 107.87(12) . .
C16 Si2 C17 110.35(17) . .
C18 Si2 C17 108.20(16) . .
C19 Si2 C17 108.93(13) . .
N4 N3 Si1 125.37(12) . .
N4 N3 Si1 133.23(13) . 3_575
Si1 N3 Si1 99.67(8) . 3_575
C19 N4 N3 118.07(16) . .
C1 N2 C12 128.57(16) . .
C1 N2 Si1 89.75(12) . .
C12 N2 Si1 139.59(13) . .
C1 N1 C8 126.72(16) . .
C1 N1 Si1 93.25(12) . .
C8 N1 Si1 139.09(13) . .
N2 C1 N1 107.25(16) . .
N2 C1 C2 127.74(18) . .
N1 C1 C2 124.80(17) . .
N2 C1 Si1 56.32(10) . .
N1 C1 Si1 51.14(9) . .
C2 C1 Si1 170.89(14) . .
N4 C19 Si2 123.45(16) . .
N4 C19 H19 118.3 . .
Si2 C19 H19 118.3 . .
N1 C8 C9 110.27(16) . .
N1 C8 C11 108.75(16) . .
C9 C8 C11 109.07(18) . .
N1 C8 C10 112.24(16) . .
C9 C8 C10 109.32(18) . .
C11 C8 C10 107.09(18) . .
C2 C3 C4 119.7(2) . .
C2 C3 H3 120.2 . .
C4 C3 H3 120.2 . .
C7 C2 C3 119.89(18) . .
C7 C2 C1 121.96(18) . .
C3 C2 C1 118.14(17) . .
C2 C7 C6 119.6(2) . .
C2 C7 H7 120.2 . .
C6 C7 H7 120.2 . .
C6 C5 C4 120.2(2) . .
C6 C5 H5 119.9 . .
C4 C5 H5 119.9 . .
C5 C4 C3 120.3(2) . .
C5 C4 H4 119.8 . .
C3 C4 H4 119.8 . .
N2 C12 C15 109.55(18) . .
N2 C12 C13 107.47(16) . .
C15 C12 C13 108.43(19) . .
N2 C12 C14 111.19(18) . .
C15 C12 C14 111.0(2) . .
C13 C12 C14 109.07(19) . .
C8 C10 H10A 109.5 . .
C8 C10 H10B 109.5 . .
H10A C10 H10B 109.5 . .
C8 C10 H10C 109.5 . .
H10A C10 H10C 109.5 . .
H10B C10 H10C 109.5 . .
C8 C11 H11A 109.5 . .
C8 C11 H11B 109.5 . .
H11A C11 H11B 109.5 . .
C8 C11 H11C 109.5 . .
H11A C11 H11C 109.5 . .
H11B C11 H11C 109.5 . .
C8 C9 H9A 109.5 . .
C8 C9 H9B 109.5 . .
H9A C9 H9B 109.5 . .
C8 C9 H9C 109.5 . .
H9A C9 H9C 109.5 . .
H9B C9 H9C 109.5 . .
C5 C6 C7 120.3(2) . .
C5 C6 H6 119.8 . .
C7 C6 H6 119.8 . .
C12 C15 H15A 109.5 . .
C12 C15 H15B 109.5 . .
H15A C15 H15B 109.5 . .
C12 C15 H15C 109.5 . .
H15A C15 H15C 109.5 . .
H15B C15 H15C 109.5 . .
C12 C13 H13A 109.5 . .
C12 C13 H13B 109.5 . .
H13A C13 H13B 109.5 . .
C12 C13 H13C 109.5 . .
H13A C13 H13C 109.5 . .
H13B C13 H13C 109.5 . .
C12 C14 H14A 109.5 . .
C12 C14 H14B 109.5 . .
H14A C14 H14B 109.5 . .
C12 C14 H14C 109.5 . .
H14A C14 H14C 109.5 . .
H14B C14 H14C 109.5 . .
Si2 C17 H17A 109.5 . .
Si2 C17 H17B 109.5 . .
H17A C17 H17B 109.5 . .
Si2 C17 H17C 109.5 . .
H17A C17 H17C 109.5 . .
H17B C17 H17C 109.5 . .
Si2 C18 H18A 109.5 . .
Si2 C18 H18B 109.5 . .
H18A C18 H18B 109.5 . .
Si2 C18 H18C 109.5 . .
H18A C18 H18C 109.5 . .
H18B C18 H18C 109.5 . .
Si2 C16 H16A 109.5 . .
Si2 C16 H16B 109.5 . .
H16A C16 H16B 109.5 . .
Si2 C16 H16C 109.5 . .
H16A C16 H16C 109.5 . .
H16B C16 H16C 109.5 . .
C5T C6T C1T 121.0(3) . .
C5T C6T H6T 119.5 . .
C1T C6T H6T 119.5 . .
C4T C3T C2T 119.6(3) . .
C4T C3T H3T 120.2 . .
C2T C3T H3T 120.2 . .
C2T C1T C6T 117.6(2) . .
C2T C1T C7T 121.1(3) . .
C6T C1T C7T 121.2(3) . .
C3T C2T C1T 121.5(3) . .
C3T C2T H2T 119.3 . .
C1T C2T H2T 119.3 . .
C4T C5T C6T 120.4(3) . .
C4T C5T H5T 119.8 . .
C6T C5T H5T 119.8 . .
C5T C4T C3T 119.9(3) . .
C5T C4T H4T 120.1 . .
C3T C4T H4T 120.1 . .
C1T C7T H7T1 109.5 . .
C1T C7T H7T2 109.5 . .
H7T1 C7T H7T2 109.5 . .
C1T C7T H7T3 109.5 . .
H7T1 C7T H7T3 109.5 . .
H7T2 C7T H7T3 109.5 . .

loop_
_geom_bond_atom_site_label_1
_geom_bond_atom_site_label_2
_geom_bond_distance
_geom_bond_site_symmetry_2
Si1 N3 1.7349(16) .
Si1 N3 1.8091(16) 3_575
Si1 N1 1.8233(16) .
Si1 N2 1.9454(16) .
Si1 Cl1 2.1427(8) .
Si1 C1 2.338(2) .
Si1 Si1 2.7088(11) 3_575
Si2 C16 1.847(3) .
Si2 C18 1.860(3) .
Si2 C19 1.865(2) .
Si2 C17 1.866(3) .
N3 N4 1.384(2) .
N3 Si1 1.8092(16) 3_575
N4 C19 1.292(3) .
N2 C1 1.305(2) .
N2 C12 1.499(2) .
N1 C1 1.364(2) .
N1 C8 1.501(2) .
C1 C2 1.496(3) .
C19 H19 0.9500 .
C8 C9 1.521(3) .
C8 C11 1.525(3) .
C8 C10 1.532(3) .
C3 C2 1.389(3) .
C3 C4 1.389(3) .
C3 H3 0.9500 .
C2 C7 1.389(3) .
C7 C6 1.392(3) .
C7 H7 0.9500 .
C5 C6 1.373(4) .
C5 C4 1.377(4) .
C5 H5 0.9500 .
C4 H4 0.9500 .
C12 C15 1.528(3) .
C12 C13 1.529(3) .
C12 C14 1.533(3) .
C10 H10A 0.9800 .
C10 H10B 0.9800 .
C10 H10C 0.9800 .
C11 H11A 0.9800 .
C11 H11B 0.9800 .
C11 H11C 0.9800 .
C9 H9A 0.9800 .
C9 H9B 0.9800 .
C9 H9C 0.9800 .
C6 H6 0.9500 .
C15 H15A 0.9800 .
C15 H15B 0.9800 .
C15 H15C 0.9800 .
C13 H13A 0.9800 .
C13 H13B 0.9800 .
C13 H13C 0.9800 .
C14 H14A 0.9800 .
C14 H14B 0.9800 .
C14 H14C 0.9800 .
C17 H17A 0.9800 .
C17 H17B 0.9800 .
C17 H17C 0.9800 .
C18 H18A 0.9800 .
C18 H18B 0.9800 .
C18 H18C 0.9800 .
C16 H16A 0.9800 .
C16 H16B 0.9800 .
C16 H16C 0.9800 .
C6T C5T 1.371(4) .
C6T C1T 1.386(4) .
C6T H6T 0.9500 .
C3T C4T 1.369(4) .
C3T C2T 1.380(4) .
C3T H3T 0.9500 .
C1T C2T 1.380(4) .
C1T C7T 1.508(4) .
C2T H2T 0.9500 .
C5T C4T 1.367(4) .
C5T H5T 0.9500 .
C4T H4T 0.9500 .
C7T H7T1 0.9800 .
C7T H7T2 0.9800 .
C7T H7T3 0.9800 .

loop_
_geom_torsion_atom_site_label_1
_geom_torsion_atom_site_label_2
_geom_torsion_atom_site_label_3
_geom_torsion_atom_site_label_4
_geom_torsion
_geom_torsion_site_symmetry_1
_geom_torsion_site_symmetry_4
N3 Si1 N3 N4 -166.68(19) 3_575 .
N1 Si1 N3 N4 -62.66(17) . .
N2 Si1 N3 N4 9.38(16) . .
Cl1 Si1 N3 N4 104.35(14) . .
C1 Si1 N3 N4 -21.44(17) . .
Si1 Si1 N3 N4 -166.68(19) 3_575 .
N3 Si1 N3 Si1 0.0 3_575 3_575
N1 Si1 N3 Si1 104.03(9) . 3_575
N2 Si1 N3 Si1 176.07(7) . 3_575
Cl1 Si1 N3 Si1 -88.97(7) . 3_575
C1 Si1 N3 Si1 145.25(7) . 3_575
Si1 N3 N4 C19 179.68(14) . .
Si1 N3 N4 C19 17.8(3) 3_575 .
N3 Si1 N2 C1 -125.86(12) . .
N3 Si1 N2 C1 -27.6(12) 3_575 .
N1 Si1 N2 C1 -3.72(11) . .
Cl1 Si1 N2 C1 111.67(11) . .
Si1 Si1 N2 C1 -121.72(12) 3_575 .
N3 Si1 N2 C12 71.1(2) . .
N3 Si1 N2 C12 169.4(10) 3_575 .
N1 Si1 N2 C12 -166.8(2) . .
Cl1 Si1 N2 C12 -51.4(2) . .
C1 Si1 N2 C12 -163.1(3) . .
Si1 Si1 N2 C12 75.2(2) 3_575 .
N3 Si1 N1 C1 92.38(13) . .
N3 Si1 N1 C1 -178.09(11) 3_575 .
N2 Si1 N1 C1 3.56(11) . .
Cl1 Si1 N1 C1 -75.67(11) . .
Si1 Si1 N1 C1 142.22(10) 3_575 .
N3 Si1 N1 C8 -76.1(2) . .
N3 Si1 N1 C8 13.4(2) 3_575 .
N2 Si1 N1 C8 -165.0(2) . .
Cl1 Si1 N1 C8 115.81(19) . .
C1 Si1 N1 C8 -168.5(3) . .
Si1 Si1 N1 C8 -26.3(2) 3_575 .
C12 N2 C1 N1 170.89(18) . .
Si1 N2 C1 N1 4.88(15) . .
C12 N2 C1 C2 -3.9(3) . .
Si1 N2 C1 C2 -169.95(18) . .
C12 N2 C1 Si1 166.0(2) . .
C8 N1 C1 N2 165.44(17) . .
Si1 N1 C1 N2 -5.21(16) . .
C8 N1 C1 C2 -19.5(3) . .
Si1 N1 C1 C2 169.81(17) . .
C8 N1 C1 Si1 170.6(2) . .
N3 Si1 C1 N2 64.59(13) . .
N3 Si1 C1 N2 177.02(13) 3_575 .
N1 Si1 C1 N2 174.01(18) . .
Cl1 Si1 C1 N2 -71.05(11) . .
Si1 Si1 C1 N2 107.02(13) 3_575 .
N3 Si1 C1 N1 -109.43(12) . .
N3 Si1 C1 N1 3.00(17) 3_575 .
N2 Si1 C1 N1 -174.01(18) . .
Cl1 Si1 C1 N1 114.93(11) . .
Si1 Si1 C1 N1 -67.00(15) 3_575 .
N3 Si1 C1 C2 -176.1(9) . .
N3 Si1 C1 C2 -63.6(9) 3_575 .
N1 Si1 C1 C2 -66.6(9) . .
N2 Si1 C1 C2 119.4(9) . .
Cl1 Si1 C1 C2 48.3(9) . .
Si1 Si1 C1 C2 -133.6(9) 3_575 .
N3 N4 C19 Si2 -179.33(13) . .
C16 Si2 C19 N4 -6.6(2) . .
C18 Si2 C19 N4 -126.9(2) . .
C17 Si2 C19 N4 115.8(2) . .
C1 N1 C8 C9 84.7(2) . .
Si1 N1 C8 C9 -109.7(2) . .
C1 N1 C8 C11 -155.77(19) . .
Si1 N1 C8 C11 9.9(3) . .
C1 N1 C8 C10 -37.5(3) . .
Si1 N1 C8 C10 128.19(19) . .
C4 C3 C2 C7 0.5(3) . .
C4 C3 C2 C1 179.26(19) . .
N2 C1 C2 C7 -84.5(3) . .
N1 C1 C2 C7 101.5(2) . .
Si1 C1 C2 C7 162.0(8) . .
N2 C1 C2 C3 96.7(3) . .
N1 C1 C2 C3 -77.3(3) . .
Si1 C1 C2 C3 -16.8(10) . .
C3 C2 C7 C6 0.5(3) . .
C1 C2 C7 C6 -178.3(2) . .
C6 C5 C4 C3 0.2(4) . .
C2 C3 C4 C5 -0.8(3) . .
C1 N2 C12 C15 63.9(3) . .
Si1 N2 C12 C15 -137.97(19) . .
C1 N2 C12 C13 -178.5(2) . .
Si1 N2 C12 C13 -20.4(3) . .
C1 N2 C12 C14 -59.2(3) . .
Si1 N2 C12 C14 98.9(2) . .
C4 C5 C6 C7 0.8(4) . .
C2 C7 C6 C5 -1.1(3) . .
C5T C6T C1T C2T -0.3(4) . .
C5T C6T C1T C7T 179.3(3) . .
C4T C3T C2T C1T -0.3(4) . .
C6T C1T C2T C3T 0.4(4) . .
C7T C1T C2T C3T -179.2(2) . .
C1T C6T C5T C4T 0.1(4) . .
C6T C5T C4T C3T 0.0(4) . .
C2T C3T C4T C5T 0.1(4) . .
